data_2008639
loop_
_publ_author_name
'Bolte, Michael'
'Benecke, Bernd'
'Egert, Ernst'

_publ_section_title
;
 Bis-lactim ethers of cyclic dipeptides. 2. Benzyl-substituted
 compounds
;
_journal_issue 6
_journal_name_full 'Acta Crystallographica Section C'
_journal_page_first 968
_journal_page_last 973
_journal_paper_doi 10.1107/S010827019801645X
_journal_volume 55
_journal_year 1999
_chemical_formula_sum 'C20 H22 N2 O2'
_chemical_formula_weight 322.40
_chemical_name_systematic
;
(3S,6S)-3,6-Dibenzyl-2,5-dimethoxy-3,6-dihydro-pyrazine
;
_space_group_IT_number 19
_symmetry_cell_setting orthorhombic
_symmetry_space_group_name_Hall 'P 2ac 2ab'
_symmetry_space_group_name_H-M 'P 21 21 21'
_audit_creation_method SHELXL
_cell_angle_alpha 90.00
_cell_angle_beta 90.00
_cell_angle_gamma 90.00
_cell_formula_units_Z 4
_cell_length_a 10.9980(10)
_cell_length_b 11.5130(10)
_cell_length_c 14.4640(10)
_cell_measurement_reflns_used 48
_cell_measurement_temperature 293
_cell_measurement_theta_max 15
_cell_measurement_theta_min 10
_cell_volume 1831.4(3)
_computing_cell_refinement D4
_computing_data_collection 'D4 (Clegg, 1981)'
_computing_data_reduction 'REDU4 (Stoe & Cie, 1988)'
_computing_molecular_graphics 'XP (Sheldrick, 1991)'
_computing_structure_refinement 'SHELXL-97 (Sheldrick, 1997)'
_computing_structure_solution 'SHELXS-86 (Sheldrick, 1985)'
_diffrn_ambient_temperature 293
_diffrn_measurement_device 'Stoe Siemens four-circle diffractometer'
_diffrn_measurement_method '\w-\q scans with learnt profile (Clegg, 1981)'
_diffrn_radiation_monochromator graphite
_diffrn_radiation_source 'fine-focus sealed tube'
_diffrn_radiation_type MoK\a
_diffrn_radiation_wavelength 0.71069
_diffrn_reflns_av_R_equivalents 0.0000
_diffrn_reflns_av_sigmaI/netI 0.0244
_diffrn_reflns_limit_h_max 0
_diffrn_reflns_limit_h_min -13
_diffrn_reflns_limit_k_max 13
_diffrn_reflns_limit_k_min 0
_diffrn_reflns_limit_l_max 17
_diffrn_reflns_limit_l_min 0
_diffrn_reflns_number 1840
_diffrn_reflns_theta_max 24.99
_diffrn_reflns_theta_min 3.54
_diffrn_standards_decay_% 4
_diffrn_standards_interval_time 120
_diffrn_standards_number 3
_exptl_absorpt_coefficient_mu 0.076
_exptl_absorpt_correction_type none
_exptl_crystal_colour colourless
_exptl_crystal_density_diffrn 1.169
_exptl_crystal_description block
_exptl_crystal_F_000 688
_exptl_crystal_size_max 0.6
_exptl_crystal_size_mid 0.4
_exptl_crystal_size_min 0.4
_refine_diff_density_max 0.124
_refine_diff_density_min -0.107
_refine_ls_extinction_coef 0.019(2)
_refine_ls_extinction_method 'SHELXL97 (Sheldrick, 1997)'
_refine_ls_goodness_of_fit_all 1.080
_refine_ls_goodness_of_fit_obs 1.121
_refine_ls_hydrogen_treatment constr
_refine_ls_matrix_type full
_refine_ls_number_parameters 218
_refine_ls_number_reflns 1840
_refine_ls_number_restraints 0
_refine_ls_restrained_S_all 1.080
_refine_ls_restrained_S_obs 1.121
_refine_ls_R_factor_all 0.0514
_refine_ls_R_factor_obs .0418
_refine_ls_shift/esd_max 0.000
_refine_ls_shift/esd_mean 0.000
_refine_ls_structure_factor_coef Fsqd
_refine_ls_weighting_details 'w = 1/[\s^2^(Fo^2^)+(0.0432P)^2^+0.3472P] where P=(Fo^2^+2Fc^2^)/3'
_refine_ls_weighting_scheme calc
_refine_ls_wR_factor_all 0.1032
_refine_ls_wR_factor_obs .0971
_reflns_number_observed 1548
_reflns_number_total 1840
_reflns_observed_criterion I>2\s(I)
_cod_data_source_file sk1255.cif
_cod_data_source_block II
_cod_depositor_comments
;
The following automatic conversions were performed:
'_symmetry_cell_setting' value 'Orthorhombic' changed to 'orthorhombic'
according to '/home/saulius/struct/CIF-dictionaries/cif_core.dic'
dictionary named 'cif_core.dic' version 2.4.1 from 2010-06-29.

Automatic conversion script
Id: cif_fix_enum 1527 2010-12-29 10:47:43Z saulius 

The following automatic conversions were performed:

'_refine_ls_weighting_scheme' value 'calc w =
1/[\s^2^(Fo^2^)+(0.0432P)^2^+0.3472P] where P=(Fo^2^+2Fc^2^)/3' was
changed to 'calc'. New tag '_refine_ls_weighting_details' was
created. The value of the new tag was set to 'w =
1/[\s^2^(Fo^2^)+(0.0432P)^2^+0.3472P] where P=(Fo^2^+2Fc^2^)/3'.

Automatic conversion script
Id: cif_fix_values 3143 2015-03-26 13:38:13Z robertas 
;
_cod_database_code 2008639
_cod_database_fobs_code 2008639

loop_
_symmetry_equiv_pos_as_xyz
'x, y, z'
'-x+1/2, -y, z+1/2'
'x+1/2, -y+1/2, -z'
'-x, y+1/2, -z+1/2'

loop_
_atom_site_aniso_label
_atom_site_aniso_U_11
_atom_site_aniso_U_22
_atom_site_aniso_U_33
_atom_site_aniso_U_12
_atom_site_aniso_U_13
_atom_site_aniso_U_23
N1 .0396(12) .0714(16) .0475(13) .0095(13) -.0044(11) -.0080(13)
C2 .0402(14) .0566(17) .0436(14) .0051(14) -.0036(13) -.0039(15)
C3 .0392(14) .0481(14) .0458(15) .0003(13) -.0033(12) -.0015(13)
N4 .0493(14) .0481(13) .0510(13) .0007(12) -.0010(12) .0040(11)
C5 .0592(18) .0480(15) .0440(15) .0067(15) -.0019(14) .0052(13)
C6 .0498(17) .0693(19) .0473(16) .0110(16) -.0076(13) .0005(16)
O21 .0426(11) .0945(16) .0448(11) .0099(12) -.0012(9) -.0028(12)
C22 .053(2) .145(4) .0560(18) .018(2) .0105(16) .001(2)
O51 .0805(15) .0801(15) .0504(12) .0003(13) -.0002(12) .0134(11)
C52 .108(3) .091(3) .067(2) -.029(3) .018(2) .014(2)
C1' .0388(14) .0520(16) .0503(16) -.0023(13) -.0001(12) .0039(14)
C2' .0393(13) .0440(14) .0452(15) .0041(13) -.0005(12) .0054(13)
C3' .0497(17) .074(2) .0592(18) -.0006(17) .0021(16) -.0144(17)
C4' .0524(19) .097(3) .078(2) .0007(19) .0193(18) -.019(2)
C5' .0404(16) .073(2) .091(2) -.0027(16) .0094(18) .003(2)
C6' .0464(16) .0538(17) .0684(19) -.0015(14) -.0095(15) .0009(17)
C7' .0431(15) .0502(15) .0524(16) .0026(13) .0003(14) .0018(14)
C1" .0503(17) .093(2) .0504(17) -.0002(18) -.0095(15) -.0131(18)
C2" .0591(18) .0639(18) .0448(15) -.0187(16) -.0035(15) -.0097(15)
C3" .093(3) .081(2) .061(2) -.041(2) .011(2) -.0088(19)
C4" .155(4) .070(3) .073(2) -.042(3) .001(3) .006(2)
C5" .137(4) .060(2) .104(3) -.006(3) -.024(3) -.001(2)
C6" .085(3) .067(2) .090(3) -.001(2) -.002(2) -.012(2)
C7" .065(2) .0605(19) .0541(17) -.0080(17) .0008(16) -.0066(15)

loop_
_atom_site_label
_atom_site_fract_x
_atom_site_fract_y
_atom_site_fract_z
_atom_site_U_iso_or_equiv
_atom_site_thermal_displace_type
_atom_site_calc_flag
_atom_site_refinement_flags
_atom_site_occupancy
_atom_site_disorder_group
_atom_site_type_symbol
N1 .9627(2) .3892(2) .57447(15) .0528(6) Uani d . 1 . N
C2 .8726(2) .3913(3) .52153(18) .0468(7) Uani d . 1 . C
C3 .7403(2) .3834(2) .54567(18) .0444(6) Uani d . 1 . C
H3 .7053 .3214 .5077 .053 Uiso calc R 1 . H
N4 .7196(2) .3525(2) .64166(15) .0495(6) Uani d . 1 . N
C5 .8082(3) .3557(3) .69543(19) .0504(7) Uani d . 1 . C
C6 .9389(3) .3816(3) .67374(18) .0554(8) Uani d . 1 . C
H6 .9874 .3168 .6977 .067 Uiso calc R 1 . H
O21 .88685(17) .3997(2) .42840(12) .0606(6) Uani d . 1 . O
C22 1.0092(3) .3990(4) .3952(2) .0847(12) Uani d . 1 . C
H22A 1.0091 .4053 .3290 .102 Uiso calc R 1 . H
H22B 1.0480 .3277 .4130 .102 Uiso calc R 1 . H
H22C 1.0527 .4634 .4212 .102 Uiso calc R 1 . H
O51 .7955(2) .3334(2) .78753(14) .0704(7) Uani d . 1 . O
C52 .6730(4) .3159(4) .8194(3) .0888(13) Uani d . 1 . C
H52A .6736 .3010 .8847 .107 Uiso calc R 1 . H
H52B .6378 .2507 .7878 .107 Uiso calc R 1 . H
H52C .6257 .3842 .8071 .107 Uiso calc R 1 . H
C1' .6704(2) .4953(2) .5229(2) .0471(7) Uani d . 1 . C
H1'A .6989 .5576 .5625 .056 Uiso calc R 1 . H
H1'B .6864 .5173 .4593 .056 Uiso calc R 1 . H
C2' .5355(2) .4796(2) .53621(18) .0428(6) Uani d . 1 . C
C3' .4772(3) .5204(3) .6140(2) .0610(8) Uani d . 1 . C
H3' .5211 .5602 .6589 .091 Uiso calc R 1 . H
C4' .3534(3) .5023(3) .6260(3) .0755(10) Uani d . 1 . C
H4' .3153 .5296 .6792 .113 Uiso calc R 1 . H
C5' .2870(3) .4449(3) .5607(3) .0679(9) Uani d . 1 . C
H5' .2042 .4325 .5694 .102 Uiso calc R 1 . H
C6' .3436(3) .4056(3) .4820(2) .0562(8) Uani d . 1 . C
H6' .2988 .3683 .4363 .084 Uiso calc R 1 . H
C7' .4667(2) .4217(2) .4710(2) .0486(7) Uani d . 1 . C
H7' .5046 .3928 .4184 .073 Uiso calc R 1 . H
C1" .9838(3) .4924(3) .7222(2) .0645(9) Uani d . 1 . C
H1"A .9782 .4811 .7885 .077 Uiso calc R 1 . H
H1"B 1.0689 .5037 .7071 .077 Uiso calc R 1 . H
C2" .9153(3) .6002(3) .69698(19) .0560(8) Uani d . 1 . C
C3" .9494(4) .6680(3) .6227(2) .0785(11) Uani d . 1 . C
H3" 1.0174 .6475 .5881 .118 Uiso calc R 1 . H
C4" .8831(5) .7666(4) .5990(3) .0993(15) Uani d . 1 . C
H4" .9067 .8113 .5485 .149 Uiso calc R 1 . H
C5" .7830(5) .7979(4) .6500(3) .1005(14) Uani d . 1 . C
H5" .7384 .8636 .6340 .151 Uiso calc R 1 . H
C6" .7491(3) .7321(3) .7240(3) .0806(11) Uani d . 1 . C
H6" .6821 .7537 .7592 .121 Uiso calc R 1 . H
C7" .8139(3) .6341(3) .7469(2) .0598(8) Uani d . 1 . C
H7" .7891 .5895 .7971 .090 Uiso calc R 1 . H

loop_
_atom_type_symbol
_atom_type_description
_atom_type_scat_dispersion_real
_atom_type_scat_dispersion_imag
_atom_type_scat_source
C C 0.0033 0.0016 'International Tables Vol C Tables 4.2.6.8 and 6.1.1.4'
H H 0.0000 0.0000 'International Tables Vol C Tables 4.2.6.8 and 6.1.1.4'
N N 0.0061 0.0033 'International Tables Vol C Tables 4.2.6.8 and 6.1.1.4'
O O 0.0106 0.0060 'International Tables Vol C Tables 4.2.6.8 and 6.1.1.4'

loop_
_geom_angle_atom_site_label_1
_geom_angle_atom_site_label_2
_geom_angle_atom_site_label_3
_geom_angle
_geom_angle_publ_flag
C2 N1 C6 117.4(2) yes
N1 C2 O21 121.1(2) yes
N1 C2 C3 128.6(3) yes
O21 C2 C3 110.3(2) yes
N4 C3 C2 113.0(2) yes
N4 C3 C1' 109.4(2) yes
C2 C3 C1' 112.7(2) ?
C5 N4 C3 117.8(2) yes
N4 C5 O51 121.6(3) yes
N4 C5 C6 128.6(3) yes
O51 C5 C6 109.8(3) yes
N1 C6 C5 112.8(2) yes
N1 C6 C1" 109.9(3) yes
C5 C6 C1" 112.2(3) ?
C2 O21 C22 116.2(2) ?
C5 O51 C52 115.8(3) ?
C2' C1' C3 111.4(2) ?
C3' C2' C7' 117.9(3) ?
C3' C2' C1' 121.5(3) ?
C7' C2' C1' 120.7(3) ?
C2' C3' C4' 120.5(3) ?
C5' C4' C3' 120.7(3) ?
C4' C5' C6' 119.4(3) ?
C5' C6' C7' 119.8(3) ?
C6' C7' C2' 121.7(3) ?
C2" C1" C6 114.5(2) ?
C3" C2" C7" 117.8(3) ?
C3" C2" C1" 121.4(3) ?
C7" C2" C1" 120.8(3) ?
C2" C3" C4" 120.7(4) ?
C5" C4" C3" 120.1(4) ?
C6" C5" C4" 119.7(4) ?
C5" C6" C7" 120.2(4) ?
C6" C7" C2" 121.5(3) ?

loop_
_geom_bond_atom_site_label_1
_geom_bond_atom_site_label_2
_geom_bond_site_symmetry_2
_geom_bond_distance
_geom_bond_publ_flag
N1 C2 . 1.253(3) yes
N1 C6 . 1.462(4) yes
C2 O21 . 1.360(3) yes
C2 C3 . 1.499(4) ?
C3 N4 . 1.451(3) yes
C3 C1' . 1.536(4) ?
N4 C5 . 1.248(4) yes
C5 O51 . 1.364(3) yes
C5 C6 . 1.501(4) ?
C6 C1" . 1.537(4) ?
O21 C22 . 1.429(4) yes
O51 C52 . 1.439(4) yes
C1' C2' . 1.508(4) ?
C2' C3' . 1.378(4) ?
C2' C7' . 1.380(4) ?
C3' C4' . 1.388(4) ?
C4' C5' . 1.365(5) ?
C5' C6' . 1.374(4) ?
C6' C7' . 1.376(4) ?
C1" C2" . 1.497(5) ?
C2" C3" . 1.380(4) ?
C2" C7" . 1.385(4) ?
C3" C4" . 1.392(6) ?
C4" C5" . 1.374(6) ?
C5" C6" . 1.363(6) ?
C6" C7" . 1.375(5) ?

loop_
_geom_torsion_atom_site_label_1
_geom_torsion_atom_site_label_2
_geom_torsion_atom_site_label_3
_geom_torsion_atom_site_label_4
_geom_torsion
C6 N1 C2 O21 179.1(3)
C6 N1 C2 C3 -2.0(5)
N1 C2 C3 N4 -9.8(4)
O21 C2 C3 N4 169.1(2)
N1 C2 C3 C1' 114.9(3)
O21 C2 C3 C1' -66.2(3)
C2 C3 N4 C5 11.9(4)
C1' C3 N4 C5 -114.5(3)
C3 N4 C5 O51 176.8(2)
C3 N4 C5 C6 -3.7(5)
C2 N1 C6 C5 10.5(4)
C2 N1 C6 C1" -115.5(3)
N4 C5 C6 N1 -8.2(5)
O51 C5 C6 N1 171.4(2)
N4 C5 C6 C1" 116.6(4)
O51 C5 C6 C1" -63.8(3)
N1 C2 O21 C22 3.6(5)
C3 C2 O21 C22 -175.4(3)
N4 C5 O51 C52 -5.0(5)
C6 C5 O51 C52 175.3(3)
N4 C3 C1' C2' -60.8(3)
C2 C3 C1' C2' 172.6(2)
C3 C1' C2' C3' 101.1(3)
C3 C1' C2' C7' -77.7(3)
C7' C2' C3' C4' 0.5(5)
C1' C2' C3' C4' -178.3(3)
C2' C3' C4' C5' -0.6(6)
C3' C4' C5' C6' -0.6(6)
C4' C5' C6' C7' 1.8(5)
C5' C6' C7' C2' -1.9(5)
C3' C2' C7' C6' 0.7(4)
C1' C2' C7' C6' 179.6(3)
N1 C6 C1" C2" 66.6(3)
C5 C6 C1" C2" -59.8(3)
C6 C1" C2" C3" -88.9(4)
C6 C1" C2" C7" 90.0(3)
C7" C2" C3" C4" -0.4(5)
C1" C2" C3" C4" 178.6(3)
C2" C3" C4" C5" 0.4(6)
C3" C4" C5" C6" 0.2(6)
C4" C5" C6" C7" -0.9(6)
C5" C6" C7" C2" 0.9(5)
C3" C2" C7" C6" -0.3(4)
C1" C2" C7" C6" -179.3(3)

loop_
_cod_related_entry_id
_cod_related_entry_database
_cod_related_entry_code
1 ChemSpider 21182997
